data_4062314
loop_
_publ_author_name
'G\,adek, Agnieszka'
'Kochel, Andrzej'
'Szyma\'nska-Buzar, Teresa'

_publ_section_title
;
 Synthesis, Spectroscopic Characteristics, and Crystal Structure of
 \m-Diphenylsilylene(decacarbonyl)ditungsten Complex (\m-SiPh2)W2(CO)10}
;
_journal_issue 24
_journal_name_full Organometallics
_journal_page_first 4869
_journal_page_last 4872
_journal_paper_doi 10.1021/om030512x
_journal_volume 22
_journal_year 2003
_chemical_formula_sum 'C22 H10 O10 Si W2'
_chemical_formula_weight 830.07
_space_group_IT_number 14
_symmetry_cell_setting monoclinic
_symmetry_space_group_name_Hall '-P 2ybc'
_symmetry_space_group_name_H-M 'P 1 21/c 1'
_cell_angle_alpha 90.00
_cell_angle_beta 106.115(5)
_cell_angle_gamma 90.00
_cell_formula_units_Z 4
_cell_length_a 17.0613(9)
_cell_length_b 8.9094(5)
_cell_length_c 17.7984(12)
_cell_measurement_temperature 373(2)
_cell_volume 2599.2(3)
_diffrn_ambient_temperature 100(2)
_exptl_crystal_density_diffrn 2.121
_cod_depositor_comments
;
The following automatic conversions were performed:
'_symmetry_cell_setting' value 'MONOCLINIC' changed to 'monoclinic'
according to '/home/saulius/struct/CIF-dictionaries/cif_core.dic'
dictionary named 'cif_core.dic' version 2.4.1 from 2010-06-29.

Automatic conversion script
Id: cif_fix_enum 1527 2010-12-29 10:47:43Z saulius 

The following automatic conversions were performed:

'_diffrn_ambient_temperature' value '100(2)K' was changed to '100(2)'
- the value should be numeric and without a unit designator.

Automatic conversion script
Id: cif_fix_values 1646 2011-03-28 12:23:43Z adriana 
;
_cod_original_sg_symbol_H-M 'P 21/c'
_cod_database_code 4062314

loop_
_symmetry_equiv_pos_as_xyz
'x, y, z'
'-x, y+1/2, -z+1/2'
'-x, -y, -z'
'x, -y-1/2, z-1/2'

loop_
_atom_site_label
_atom_site_type_symbol
_atom_site_fract_x
_atom_site_fract_y
_atom_site_fract_z
_atom_site_U_iso_or_equiv
_atom_site_adp_type
_atom_site_occupancy
_atom_site_calc_flag
_atom_site_refinement_flags
_atom_site_disorder_assembly
_atom_site_disorder_group
W1 W 0.14874(2) 0.08220(4) 0.699669(19) 0.01761(10) Uani 1 d . . .
W2 W 0.15027(2) 0.38188(4) 0.594487(19) 0.01795(10) Uani 1 d . . .
Si Si 0.26194(14) 0.2803(2) 0.71385(13) 0.0185(5) Uani 1 d . . .
O1 O 0.3127(4) -0.0377(7) 0.8154(4) 0.0369(17) Uani 1 d . . .
O2 O 0.1075(4) 0.2463(7) 0.8433(4) 0.0354(16) Uani 1 d . . .
O3 O 0.1008(4) -0.2289(7) 0.7589(4) 0.0363(17) Uani 1 d . . .
O4 O -0.0451(4) 0.0880(6) 0.6191(4) 0.0284(14) Uani 1 d . . .
O5 O 0.1820(4) -0.0775(7) 0.5510(3) 0.0294(15) Uani 1 d . . .
O6 O 0.0226(4) 0.4869(7) 0.6851(4) 0.0313(15) Uani 1 d . . .
O7 O 0.0128(4) 0.1913(7) 0.4712(4) 0.0317(15) Uani 1 d . . .
O8 O 0.1087(4) 0.6228(7) 0.4602(4) 0.0340(16) Uani 1 d . . .
O9 O 0.2707(4) 0.2705(8) 0.4981(4) 0.0402(18) Uani 1 d . . .
O10 O 0.2653(4) 0.6559(7) 0.6674(4) 0.0350(16) Uani 1 d . . .
C1 C 0.2558(6) 0.0130(10) 0.7717(5) 0.027(2) Uani 1 d . . .
C2 C 0.1220(5) 0.1918(9) 0.7914(5) 0.0205(18) Uani 1 d . . .
C3 C 0.1172(5) -0.1168(9) 0.7371(5) 0.026(2) Uani 1 d . . .
C4 C 0.0235(5) 0.0925(8) 0.6433(5) 0.0175(17) Uani 1 d . . .
C5 C 0.1723(5) -0.0207(9) 0.6041(5) 0.0240(19) Uani 1 d . . .
C6 C 0.0685(5) 0.4487(9) 0.6525(5) 0.0194(18) Uani 1 d . . .
C7 C 0.0621(6) 0.2545(9) 0.5189(5) 0.025(2) Uani 1 d . . .
C8 C 0.1218(5) 0.5355(10) 0.5095(5) 0.0243(19) Uani 1 d . . .
C9 C 0.2301(6) 0.3070(10) 0.5353(5) 0.026(2) Uani 1 d . . .
C10 C 0.2270(5) 0.5509(9) 0.6446(5) 0.025(2) Uani 1 d . . .
C21 C 0.2907(5) 0.3856(9) 0.8086(4) 0.0168(16) Uani 1 d . . .
C22 C 0.2411(6) 0.4991(9) 0.8270(5) 0.0231(19) Uani 1 d . . .
H22 H 0.1923 0.5243 0.7906 0.028 Uiso 1 calc R . .
C23 C 0.2634(6) 0.5728(9) 0.8975(5) 0.028(2) Uani 1 d . . .
H23 H 0.2297 0.6469 0.9083 0.033 Uiso 1 calc R . .
C24 C 0.3357(6) 0.5372(10) 0.9523(5) 0.029(2) Uani 1 d . . .
H24 H 0.3501 0.5874 0.9999 0.035 Uiso 1 calc R . .
C25 C 0.3867(6) 0.4288(10) 0.9375(5) 0.030(2) Uani 1 d . . .
H25 H 0.4355 0.4060 0.9746 0.035 Uiso 1 calc R . .
C26 C 0.3641(5) 0.3527(9) 0.8654(5) 0.0215(18) Uani 1 d . . .
H26 H 0.3985 0.2792 0.8552 0.026 Uiso 1 calc R . .
C11 C 0.3620(5) 0.2372(9) 0.6930(4) 0.0204(18) Uani 1 d . . .
C12 C 0.3810(5) 0.0979(9) 0.6649(5) 0.0212(18) Uani 1 d . . .
H12 H 0.3430 0.0204 0.6572 0.025 Uiso 1 calc R . .
C13 C 0.4541(5) 0.0734(9) 0.6486(5) 0.0224(18) Uani 1 d . . .
H13 H 0.4646 -0.0183 0.6285 0.027 Uiso 1 calc R . .
C14 C 0.5119(5) 0.1870(11) 0.6626(5) 0.030(2) Uani 1 d . . .
H14 H 0.5624 0.1693 0.6540 0.036 Uiso 1 calc R . .
C15 C 0.4955(6) 0.3263(11) 0.6892(5) 0.030(2) Uani 1 d . . .
H15 H 0.5338 0.4032 0.6972 0.036 Uiso 1 calc R . .
C16 C 0.4209(5) 0.3482(9) 0.7035(5) 0.025(2) Uani 1 d . . .
H16 H 0.4097 0.4419 0.7211 0.030 Uiso 1 calc R . .

loop_
_geom_bond_atom_site_label_1
_geom_bond_atom_site_label_2
_geom_bond_distance
_geom_bond_site_symmetry_2
_geom_bond_publ_flag
W1 C1 2.015(10) . ?
W1 C3 2.018(9) . ?
W1 C2 2.059(8) . ?
W1 C5 2.067(9) . ?
W1 C4 2.096(9) . ?
W1 Si 2.577(2) . ?
W2 C8 1.998(9) . ?
W2 C10 2.032(9) . ?
W2 C6 2.041(9) . ?
W2 C9 2.051(9) . ?
W2 C7 2.059(9) . ?
W2 Si 2.591(2) . ?
Si C21 1.873(8) . ?
Si C11 1.884(9) . ?
O1 C1 1.154(10) . ?
O2 C2 1.130(9) . ?
O3 C3 1.135(10) . ?
O4 C4 1.129(9) . ?
O5 C5 1.125(10) . ?
O6 C6 1.148(9) . ?
O7 C7 1.161(10) . ?
O8 C8 1.147(10) . ?
O9 C9 1.130(10) . ?
O10 C10 1.149(10) . ?
C21 C26 1.404(11) . ?
C21 C22 1.415(11) . ?
C22 C23 1.372(11) . ?
C22 H22 0.9300 . ?
C23 C24 1.381(12) . ?
C23 H23 0.9300 . ?
C24 C25 1.373(13) . ?
C24 H24 0.9300 . ?
C25 C26 1.407(11) . ?
C25 H25 0.9300 . ?
C26 H26 0.9300 . ?
C11 C16 1.385(11) . ?
C11 C12 1.409(11) . ?
C12 C13 1.373(11) . ?
C12 H12 0.9300 . ?
C13 C14 1.387(12) . ?
C13 H13 0.9300 . ?
C14 C15 1.384(13) . ?
C14 H14 0.9300 . ?
C15 C16 1.379(12) . ?
C15 H15 0.9300 . ?
C16 H16 0.9300 . ?
